data_7110822
loop_
_publ_author_name
'Camiolo, Salvatore'
'Coles, Simon J.'
'Gale, Philip A.'
'Hursthouse, Michael B.'
'Mayer, Thomas A.'
'Paver, Michael A.'

_publ_section_title
;
 Hydrogen bonding networks and anion coordination in (\h6-arene)Cr(CO)3
 complexes: metal carbonyls as hydrogen bond acceptors
;
_journal_issue 4
_journal_name_full 'Chemical Communications'
_journal_page_first 275
_journal_paper_doi 10.1039/a909861e
_journal_year 2000
_chemical_formula_sum 'C9 H7 Cr N O3'
_chemical_formula_weight 229.16
_chemical_name_systematic
;
 ?
;
_space_group_IT_number 2
_symmetry_cell_setting triclinic
_symmetry_space_group_name_Hall '-P 1'
_symmetry_space_group_name_H-M 'P -1'
_atom_sites_solution_hydrogens geom
_atom_sites_solution_primary direct
_atom_sites_solution_secondary difmap
_audit_creation_method SHELXL-97
_cell_angle_alpha 86.089(7)
_cell_angle_beta 86.591(8)
_cell_angle_gamma 69.457(7)
_cell_formula_units_Z 2
_cell_length_a 7.0198(10)
_cell_length_b 7.3940(11)
_cell_length_c 9.4002(12)
_cell_measurement_reflns_used 1193
_cell_measurement_temperature 150(2)
_cell_measurement_theta_max 22.48
_cell_measurement_theta_min 2.17
_cell_volume 455.49(11)
_computing_cell_refinement 'DENZO, COLLECT'
_computing_data_reduction 'DENZO, COLLECT'
_computing_molecular_graphics 'CAMERON (Watkin, Pearce 1995)'
_computing_structure_refinement 'SHELXL-97 (Sheldrick, 1997)'
_computing_structure_solution 'SHELXS-97 (Sheldrick, 1990)'
_diffrn_ambient_temperature 150(2)
_diffrn_detector_area_resol_mean 9.091
_diffrn_measured_fraction_theta_full 0.999
_diffrn_measured_fraction_theta_max 0.999
_diffrn_measurement_device_type 'Nonius KappaCCD Area Detector'
_diffrn_measurement_method 'Phi and Omega scans to fill Ewald Sphere'
_diffrn_radiation_monochromator graphite
_diffrn_radiation_source 'Nonius FR591 rotating anode'
_diffrn_radiation_type MoK\a
_diffrn_radiation_wavelength 0.71073
_diffrn_reflns_av_R_equivalents 0.0912
_diffrn_reflns_av_sigmaI/netI 0.0806
_diffrn_reflns_limit_h_max 7
_diffrn_reflns_limit_h_min -7
_diffrn_reflns_limit_k_max 7
_diffrn_reflns_limit_k_min -7
_diffrn_reflns_limit_l_max 10
_diffrn_reflns_limit_l_min 0
_diffrn_reflns_number 1193
_diffrn_reflns_theta_full 22.48
_diffrn_reflns_theta_max 22.48
_diffrn_reflns_theta_min 2.17
_exptl_absorpt_coefficient_mu 1.232
_exptl_absorpt_correction_T_max 0.969
_exptl_absorpt_correction_T_min 0.895
_exptl_absorpt_correction_type multi-scan
_exptl_crystal_colour yellow
_exptl_crystal_density_diffrn 1.671
_exptl_crystal_density_method 'not measured'
_exptl_crystal_description needle
_exptl_crystal_F_000 232
_exptl_crystal_size_max 0.15
_exptl_crystal_size_mid 0.05
_exptl_crystal_size_min 0.025
_refine_diff_density_max 1.861
_refine_diff_density_min -0.504
_refine_diff_density_rms 0.219
_refine_ls_extinction_method none
_refine_ls_goodness_of_fit_ref 1.405
_refine_ls_hydrogen_treatment mixed
_refine_ls_matrix_type full
_refine_ls_number_parameters 127
_refine_ls_number_reflns 1193
_refine_ls_number_restraints 0
_refine_ls_restrained_S_all 1.405
_refine_ls_R_factor_all 0.0934
_refine_ls_R_factor_gt 0.0774
_refine_ls_shift/su_max 0.000
_refine_ls_shift/su_mean 0.000
_refine_ls_structure_factor_coef Fsqd
_refine_ls_weighting_details 'calc w=1/[\s^2^(Fo^2^)+(0.1000P)^2^+0.0000P] where P=(Fo^2^+2Fc^2^)/3'
_refine_ls_weighting_scheme calc
_refine_ls_wR_factor_gt 0.1996
_refine_ls_wR_factor_ref 0.2079
_reflns_number_gt 958
_reflns_number_total 1193
_reflns_threshold_expression >2sigma(I)
_cod_data_source_file a909861esup1.cif
_cod_data_source_block s92_2
_cod_depositor_comments
;
The following automatic conversions were performed:

'_symmetry_cell_setting' value 'Triclinic' changed to 'triclinic'
according to /home/saulius/struct/CIF-dictionaries/cif_core.dic
dictionary named 'cif_core.dic' version 2.4.2 from 2011-04-26.

Automatic conversion script
Id: cif_fix_values 1891 2012-01-12 08:04:46Z andrius 

The following automatic conversions were performed:

'_exptl_absorpt_correction_type' value 'multi-scans' was replaced
with the value 'multi-scan' as specified in the replacement file
'src/cod-tools/trunk/data/replacement-values/replacement_values.lst'.

Automatic conversion script
Id: cif_fix_values 5376 2017-05-30 11:51:03Z andrius 
;
_cod_original_sg_symbol_H-M P-1
_cod_database_code 7110822

loop_
_symmetry_equiv_pos_as_xyz
'x, y, z'
'-x, -y, -z'

loop_
_atom_site_label
_atom_site_type_symbol
_atom_site_fract_x
_atom_site_fract_y
_atom_site_fract_z
_atom_site_U_iso_or_equiv
_atom_site_adp_type
_atom_site_occupancy
_atom_site_symmetry_multiplicity
_atom_site_calc_flag
_atom_site_refinement_flags
Cr1 Cr 0.02682(18) 0.16760(17) 0.25141(12) 0.0329(6) Uani 1 1 d .
O1 O -0.3119(10) 0.3615(9) 0.0566(6) 0.0492(16) Uani 1 1 d .
O2 O -0.2766(10) 0.3788(9) 0.4718(6) 0.0531(17) Uani 1 1 d .
O3 O -0.1173(10) -0.1709(9) 0.2878(7) 0.0518(17) Uani 1 1 d .
N1 N 0.4369(10) -0.2609(10) 0.2293(7) 0.0401(17) Uani 1 1 d .
H1A H 0.4521 -0.3189 0.1509 0.048 Uiso 1 1 calc R
H1B H 0.4728 -0.3272 0.3082 0.048 Uiso 1 1 calc R
C1 C -0.1768(13) 0.2844(12) 0.1298(9) 0.036(2) Uani 1 1 d .
C2 C -0.1565(12) 0.2939(11) 0.3891(8) 0.0339(19) Uani 1 1 d .
C3 C -0.0605(12) -0.0388(13) 0.2743(8) 0.037(2) Uani 1 1 d .
C4 C 0.3562(11) -0.0652(12) 0.2285(8) 0.036(2) Uani 1 1 d .
C5 C 0.2969(12) 0.0452(12) 0.1018(9) 0.036(2) Uani 1 1 d .
H5 H 0.2979 -0.0161 0.0184 0.043 Uiso 1 1 calc R
C6 C 0.2351(13) 0.2493(14) 0.0986(10) 0.046(2) Uani 1 1 d .
H6 H 0.2028 0.3197 0.0121 0.056 Uiso 1 1 calc R
C7 C 0.2215(13) 0.3476(13) 0.2235(10) 0.045(2) Uani 1 1 d .
H7 H 0.1860 0.4813 0.2212 0.054 Uiso 1 1 calc R
C8 C 0.2642(13) 0.2343(14) 0.3534(10) 0.047(2) Uani 1 1 d .
H8 H 0.2525 0.2959 0.4382 0.056 Uiso 1 1 calc R
C9 C 0.3232(12) 0.0340(12) 0.3576(9) 0.035(2) Uani 1 1 d .
H9 H 0.3411 -0.0356 0.4450 0.042 Uiso 1 1 calc R

loop_
_atom_site_aniso_label
_atom_site_aniso_U_11
_atom_site_aniso_U_22
_atom_site_aniso_U_33
_atom_site_aniso_U_23
_atom_site_aniso_U_13
_atom_site_aniso_U_12
Cr1 0.0250(9) 0.0279(9) 0.0435(9) -0.0058(6) 0.0002(5) -0.0060(6)
O1 0.046(4) 0.037(4) 0.058(4) -0.003(3) -0.015(3) -0.004(3)
O2 0.047(4) 0.044(4) 0.061(4) -0.015(3) 0.011(3) -0.006(3)
O3 0.049(4) 0.029(4) 0.080(4) -0.004(3) -0.001(3) -0.017(3)
N1 0.033(4) 0.033(5) 0.050(4) -0.006(3) -0.003(3) -0.004(4)
C1 0.031(5) 0.027(5) 0.047(5) -0.010(4) 0.004(4) -0.007(4)
C2 0.027(5) 0.023(5) 0.047(5) -0.005(4) -0.004(4) -0.002(4)
C3 0.022(4) 0.039(6) 0.039(4) -0.004(4) -0.002(3) 0.003(4)
C4 0.018(4) 0.039(6) 0.051(5) -0.002(4) 0.000(4) -0.011(4)
C5 0.030(5) 0.029(5) 0.048(5) -0.006(4) 0.004(4) -0.009(4)
C6 0.029(5) 0.046(6) 0.063(6) -0.002(4) 0.006(4) -0.013(4)
C7 0.028(5) 0.029(5) 0.077(6) -0.006(5) 0.005(4) -0.009(4)
C8 0.032(5) 0.048(6) 0.066(6) -0.018(5) -0.002(4) -0.019(5)
C9 0.029(4) 0.029(5) 0.048(5) -0.014(4) -0.004(4) -0.007(4)

loop_
_atom_type_symbol
_atom_type_description
_atom_type_scat_dispersion_real
_atom_type_scat_dispersion_imag
_atom_type_scat_source
C C 0.0033 0.0016 'International Tables Vol C Tables 4.2.6.8 and 6.1.1.4'
H H 0.0000 0.0000 'International Tables Vol C Tables 4.2.6.8 and 6.1.1.4'
N N 0.0061 0.0033 'International Tables Vol C Tables 4.2.6.8 and 6.1.1.4'
O O 0.0106 0.0060 'International Tables Vol C Tables 4.2.6.8 and 6.1.1.4'
Cr Cr 0.3209 0.6236 'International Tables Vol C Tables 4.2.6.8 and 6.1.1.4'

loop_
_geom_angle_atom_site_label_1
_geom_angle_atom_site_label_2
_geom_angle_atom_site_label_3
_geom_angle
C1 Cr1 C2 85.0(3)
C1 Cr1 C3 89.2(3)
C2 Cr1 C3 90.9(3)
C1 Cr1 C8 138.6(4)
C2 Cr1 C8 89.4(3)
C3 Cr1 C8 132.0(4)
C1 Cr1 C6 88.5(3)
C2 Cr1 C6 134.1(3)
C3 Cr1 C6 134.4(3)
C8 Cr1 C6 66.7(3)
C1 Cr1 C7 103.7(4)
C2 Cr1 C7 101.2(3)
C3 Cr1 C7 163.0(3)
C8 Cr1 C7 37.6(3)
C6 Cr1 C7 37.1(3)
C1 Cr1 C9 166.6(3)
C2 Cr1 C9 106.0(3)
C3 Cr1 C9 98.2(3)
C8 Cr1 C9 36.7(3)
C6 Cr1 C9 78.3(3)
C7 Cr1 C9 67.1(3)
C1 Cr1 C5 102.4(3)
C2 Cr1 C5 167.0(3)
C3 Cr1 C5 99.7(3)
C8 Cr1 C5 77.9(3)
C6 Cr1 C5 37.2(3)
C7 Cr1 C5 66.9(3)
C9 Cr1 C5 65.4(3)
C1 Cr1 C4 134.6(3)
C2 Cr1 C4 140.1(3)
C3 Cr1 C4 85.6(3)
C8 Cr1 C4 64.9(3)
C6 Cr1 C4 64.8(3)
C7 Cr1 C4 77.4(3)
C9 Cr1 C4 36.1(3)
C5 Cr1 C4 35.2(3)
O1 C1 Cr1 177.4(7)
O2 C2 Cr1 177.2(7)
O3 C3 Cr1 179.4(7)
N1 C4 C5 121.0(7)
N1 C4 C9 121.1(7)
C5 C4 C9 117.9(8)
N1 C4 Cr1 135.9(5)
C5 C4 Cr1 68.1(5)
C9 C4 Cr1 67.1(5)
C4 C5 C6 120.8(7)
C4 C5 Cr1 76.7(5)
C6 C5 Cr1 69.5(5)
C7 C6 C5 121.3(8)
C7 C6 Cr1 72.1(5)
C5 C6 Cr1 73.4(5)
C6 C7 C8 117.2(8)
C6 C7 Cr1 70.8(5)
C8 C7 Cr1 70.1(5)
C9 C8 C7 121.9(8)
C9 C8 Cr1 73.4(4)
C7 C8 Cr1 72.3(5)
C8 C9 C4 120.3(8)
C8 C9 Cr1 69.9(5)
C4 C9 Cr1 76.8(5)

loop_
_geom_bond_atom_site_label_1
_geom_bond_atom_site_label_2
_geom_bond_distance
Cr1 C1 1.813(10)
Cr1 C2 1.824(8)
Cr1 C3 1.829(9)
Cr1 C8 2.185(8)
Cr1 C6 2.195(8)
Cr1 C7 2.212(8)
Cr1 C9 2.229(8)
Cr1 C5 2.246(8)
Cr1 C4 2.357(8)
O1 C1 1.159(10)
O2 C2 1.151(9)
O3 C3 1.175(10)
N1 C4 1.356(10)
C4 C5 1.395(11)
C4 C9 1.426(11)
C5 C6 1.416(12)
C6 C7 1.404(12)
C7 C8 1.417(13)
C8 C9 1.389(12)
